data_2104560
loop_
_publ_author_name
'Marsh, Richard E.'

_publ_section_title
;
 Space groups <i>P</i>1 and <i>Cc</i>: how are they doing?
;
_journal_coeditor_code BK5088
_journal_issue 6
_journal_name_full 'Acta Crystallographica Section B'
_journal_page_first 782
_journal_page_last 783
_journal_paper_doi 10.1107/S0108768109046448
_journal_volume 65
_journal_year 2009
_chemical_formula_moiety 'C13 H12 O'
_chemical_formula_sum 'C13 H12 O'
_chemical_formula_weight 184.23
_chemical_name_systematic 2-Biphenylmethanol
_space_group_IT_number 2
_symmetry_cell_setting triclinic
_symmetry_space_group_name_Hall '-P 1'
_symmetry_space_group_name_H-M 'P -1'
_cell_angle_alpha 75.74(3)
_cell_angle_beta 84.36(3)
_cell_angle_gamma 68.50(3)
_cell_formula_units_Z 4
_cell_length_a 9.644(2)
_cell_length_b 10.568(2)
_cell_length_c 11.065(3)
_cell_measurement_temperature 293
_cell_volume 1016.9(5)
_diffrn_ambient_temperature 293
_diffrn_measurement_device_type KM-4
_diffrn_radiation_type MoK\a
_diffrn_radiation_wavelength 0.71073
_exptl_crystal_density_diffrn 1.203
_exptl_crystal_density_method 'not measured'
_exptl_crystal_F_000 392
_cod_data_source_file bk5088.cif
_cod_data_source_block ZENVAP01
_cod_original_cell_volume 1017(3)
_cod_original_sg_symbol_H-M P-1
_cod_database_code 2104560

loop_
_symmetry_equiv_pos_as_xyz
'x, y, z'
'-x, -y, -z'

loop_
_atom_site_label
_atom_site_type_symbol
_atom_site_fract_x
_atom_site_fract_y
_atom_site_fract_z
_atom_site_occupancy
C1 C 0.1886 0.1708 0.6448 1
C2 C 0.0732 0.1206 0.6502 1
C3 C 0.1106 -0.0183 0.6382 1
C4 C 0.2520 -0.1012 0.6240 1
C5 C 0.3643 -0.0514 0.6227 1
C6 C 0.3304 0.0852 0.6342 1
C7 C 0.1528 0.3169 0.6608 1
C8 C 0.0784 0.3546 0.7688 1
C9 C 0.0448 0.4884 0.7884 1
C10 C 0.0844 0.5856 0.6971 1
C11 C 0.1532 0.5518 0.5896 1
C12 C 0.1882 0.4168 0.5711 1
C13 C 0.2598 0.3912 0.4480 1
O1 O 0.4134 0.3832 0.4394 1
C14 C 0.7111 0.0396 0.8866 1
C15 C 0.6982 -0.0693 0.9778 1
C16 C 0.6936 -0.1884 0.9496 1
C17 C 0.7120 -0.2020 0.8282 1
C18 C 0.7298 -0.0952 0.7346 1
C19 C 0.7293 0.0254 0.7626 1
C20 C 0.7188 0.1676 0.9185 1
C21 C 0.8162 0.1507 1.0104 1
C22 C 0.8290 0.2633 1.0416 1
C23 C 0.7406 0.3971 0.9875 1
C24 C 0.6416 0.4148 0.8966 1
C25 C 0.6262 0.3048 0.8600 1
C26 C 0.5108 0.3316 0.7658 1
O2 O 0.5742 0.3550 0.6426 1

loop_
_geom_angle_atom_site_label_1
_geom_angle_atom_site_label_2
_geom_angle_atom_site_label_3
_geom_angle
_geom_angle_site_symmetry_1
_geom_angle_site_symmetry_2
_geom_angle_site_symmetry_3
_geom_angle_publ_flag
C2 C1 C6 119.56 . . . no
C2 C1 C7 118.86 . . . no
C6 C1 C7 121.42 . . . no
C1 C2 C3 117.62 . . . no
C2 C3 C4 122.18 . . . no
C3 C4 C5 119.35 . . . no
C4 C5 C6 119.59 . . . no
C1 C6 C5 121.63 . . . no
C1 C7 C8 119.48 . . . no
C1 C7 C12 122.17 . . . no
C8 C7 C12 118.33 . . . no
C7 C8 C9 121.44 . . . no
C8 C9 C10 118.65 . . . no
C9 C10 C11 120.67 . . . no
C10 C11 C12 120.40 . . . no
C7 C12 C11 120.46 . . . no
C7 C12 C13 123.17 . . . no
C11 C12 C13 116.33 . . . no
O1 C13 C12 112.60 . . . yes
C15 C14 C19 118.50 . . . no
C15 C14 C20 121.08 . . . no
C19 C14 C20 120.22 . . . no
C14 C15 C16 121.54 . . . no
C15 C16 C17 119.62 . . . no
C16 C17 C18 119.93 . . . no
C17 C18 C19 120.26 . . . no
C14 C19 C18 120.04 . . . no
C14 C20 C21 118.91 . . . no
C14 C20 C25 122.06 . . . no
C21 C20 C25 119.00 . . . no
C20 C21 C22 121.23 . . . no
C21 C22 C23 121.18 . . . no
C22 C23 C24 117.87 . . . no
C23 C24 C25 123.25 . . . no
C20 C25 C24 117.40 . . . no
C20 C25 C26 122.26 . . . no
C24 C25 C26 120.29 . . . no
O2 C26 C25 108.90 . . . yes

loop_
_geom_bond_atom_site_label_1
_geom_bond_atom_site_label_2
_geom_bond_distance
_geom_bond_site_symmetry_1
_geom_bond_site_symmetry_2
_geom_bond_publ_flag
O1 C13 1.4474 . . yes
O2 C26 1.4402 . . yes
C1 C6 1.3477 . . no
C1 C7 1.5054 . . no
C1 C2 1.3884 . . no
C2 C3 1.4146 . . no
C3 C4 1.3423 . . no
C4 C5 1.3642 . . no
C5 C6 1.3941 . . no
C7 C12 1.3775 . . no
C7 C8 1.3993 . . no
C8 C9 1.3974 . . no
C9 C10 1.3864 . . no
C10 C11 1.3650 . . no
C11 C12 1.4031 . . no
C12 C13 1.5050 . . no
C14 C15 1.3662 . . no
C14 C19 1.4038 . . no
C14 C20 1.5080 . . no
C15 C16 1.3859 . . no
C16 C17 1.3734 . . no
C17 C18 1.3810 . . no
C18 C19 1.3821 . . no
C20 C21 1.3869 . . no
C20 C25 1.4216 . . no
C21 C22 1.3671 . . no
C22 C23 1.3727 . . no
C23 C24 1.3869 . . no
C24 C25 1.3812 . . no
C25 C26 1.5023 . . no
